data_4512083
loop_
_publ_author_name
'Knorr, Michael'
'Khatyr, Abderrahim'
'Dini Aleo, Ahmed'
'El Yaagoubi, Anass'
'Strohmann, Carsten'
'Kubicki, Marek M.'
'Rousselin, Yoann'
'Aly, Shawkat M.'
'Fortin, Daniel'
'Lapprand, Antony'
'Harvey, Pierre D.'

_publ_section_title
;
 Copper(I) Halides (X = Br, I) Coordinated to Bis(arylthio)methane
 Ligands: Aryl Substitution and Halide Effects on the Dimensionality,
 Cluster Size, and Luminescence Properties of the Coordination Polymers
;
_journal_issue 11
_journal_name_full 'Crystal Growth &amp; Design'
_journal_page_first 5373
_journal_paper_doi 10.1021/cg500905z
_journal_volume 14
_journal_year 2014
_chemical_formula_moiety 'C17 H19 Br Cu N S2'
_chemical_formula_sum 'C17 H19 Br Cu N S2'
_chemical_formula_weight 444.90
_space_group_crystal_system orthorhombic
_space_group_IT_number 61
_space_group_name_Hall '-P 2ac 2ab'
_space_group_name_H-M_alt 'P b c a'
_symmetry_space_group_name_Hall '-P 2ac 2ab'
_symmetry_space_group_name_H-M 'P b c a'
_atom_sites_solution_hydrogens geom
_audit_creation_date 2012-12-04
_audit_creation_method
;
  Olex2 1.2
  (compiled 2012.11.06 svn.r2526, GUI svn.r4372)
;
_audit_update_record
;
2012-12-04 # Formatted by publCIF
;
_cell_angle_alpha 90
_cell_angle_beta 90
_cell_angle_gamma 90
_cell_formula_units_Z 8
_cell_length_a 13.6576(4)
_cell_length_b 16.2552(5)
_cell_length_c 16.3334(5)
_cell_measurement_reflns_used 9847
_cell_measurement_temperature 115(2)
_cell_measurement_theta_max 30.4772
_cell_measurement_theta_min 2.3126
_cell_volume 3626.13(19)
_computing_cell_refinement 'SAINT V8.27B (Bruker AXS Inc., 2012)'
_computing_data_collection 'SAINT V8.27B (Bruker AXS Inc., 2012)'
_computing_data_reduction 'SAINT V8.27B (Bruker AXS Inc., 2012)'
_computing_molecular_graphics
;
O. V. Dolomanov, L. J. Bourhis, R. J. Gildea, J. A. K. Howard and H. Puschmann,
OLEX2: a complete structure solution, refinement and analysis program.
J. Appl. Cryst. (2009). 42, 339-341.
;
_computing_publication_material
;
O. V. Dolomanov, L. J. Bourhis, R. J. Gildea, J. A. K. Howard and H. Puschmann,
OLEX2: a complete structure solution, refinement and analysis program.
J. Appl. Cryst. (2009). 42, 339-341.
;
_computing_structure_refinement
;
SHELXL, G.M. Sheldrick, Acta Cryst.
(2008). A64, 112-122
;
_computing_structure_solution 'SHELXS-97, G.M. Sheldrick, Acta Cryst. (2008). A64, 112-122'
_diffrn_ambient_temperature 115(2)
_diffrn_detector 'CCD Plate'
_diffrn_detector_area_resol_mean 9
_diffrn_detector_type 'CCD area detector'
_diffrn_measured_fraction_theta_full 0.998
_diffrn_measured_fraction_theta_max 0.996
_diffrn_measurement_device '\k-geometry diffractometer'
_diffrn_measurement_device_type 'Nonius Kappa Apex II'
_diffrn_measurement_method 'CCD rotation images, thick slices'
_diffrn_radiation_collimation '0.6 mm'
_diffrn_radiation_monochromator graphite
_diffrn_radiation_probe x-ray
_diffrn_radiation_type 'Mo K\a~1~'
_diffrn_radiation_wavelength 0.71073
_diffrn_radiation_xray_symbol K-L~3~
_diffrn_reflns_av_R_equivalents 0.0400
_diffrn_reflns_av_unetI/netI 0.0169
_diffrn_reflns_Laue_measured_fraction_full 0.998
_diffrn_reflns_Laue_measured_fraction_max 0.996
_diffrn_reflns_limit_h_max 19
_diffrn_reflns_limit_h_min -19
_diffrn_reflns_limit_k_max 16
_diffrn_reflns_limit_k_min -23
_diffrn_reflns_limit_l_max 23
_diffrn_reflns_limit_l_min -23
_diffrn_reflns_number 76562
_diffrn_reflns_point_group_measured_fraction_full 0.998
_diffrn_reflns_point_group_measured_fraction_max 0.996
_diffrn_reflns_theta_full 25.242
_diffrn_reflns_theta_max 30.695
_diffrn_reflns_theta_min 2.799
_diffrn_source 'X-ray tube'
_diffrn_source_target Mo
_diffrn_source_type 'Siemens KFF Mo 2K-180'
_exptl_absorpt_coefficient_mu 3.634
_exptl_absorpt_correction_T_max 0.7461
_exptl_absorpt_correction_T_min 0.5957
_exptl_absorpt_correction_type multi-scan
_exptl_absorpt_process_details 'SADABS V2012/1 (Bruker AXS Inc.)'
_exptl_crystal_colour 'clear light colourless'
_exptl_crystal_colour_lustre clear
_exptl_crystal_colour_modifier light
_exptl_crystal_colour_primary colourless
_exptl_crystal_density_diffrn 1.630
_exptl_crystal_description prism
_exptl_crystal_F_000 1792
_exptl_crystal_size_max 0.25
_exptl_crystal_size_mid 0.15
_exptl_crystal_size_min 0.1
_refine_diff_density_max 0.440
_refine_diff_density_min -0.353
_refine_diff_density_rms 0.063
_refine_ls_extinction_method none
_refine_ls_goodness_of_fit_ref 1.036
_refine_ls_hydrogen_treatment constr
_refine_ls_matrix_type full
_refine_ls_number_parameters 202
_refine_ls_number_reflns 5611
_refine_ls_number_restraints 0
_refine_ls_restrained_S_all 1.036
_refine_ls_R_factor_all 0.0278
_refine_ls_R_factor_gt 0.0200
_refine_ls_shift/su_max 0.002
_refine_ls_shift/su_mean 0.000
_refine_ls_structure_factor_coef Fsqd
_refine_ls_weighting_details
;
 w=1/[\s^2^(Fo^2^)+(0.0224P)^2^+1.6325P]
 where P=(Fo^2^+2Fc^2^)/3
;
_refine_ls_weighting_scheme calc
_refine_ls_wR_factor_gt 0.0460
_refine_ls_wR_factor_ref 0.0483
_reflns_Friedel_coverage 0.000
_reflns_number_gt 4821
_reflns_number_total 5611
_reflns_threshold_expression 'I > 2\s(I)'
_cod_data_source_file cg500905z_si_003.cif
_cod_data_source_block 12mk2811_compound_13
_cod_depositor_comments 'Adding full bibliography for 4512075--4512092.cif.'
_cod_database_code 4512083
_olex2_refinement_description
;
1. Fixed Uiso
 At 1.2 times of:
  H16 of C16, H15 of C15, {H11A,H11B} of C11, H9 of C9, H8 of C8, H7 of C7,
  H6 of C6, H13 of C13, H14 of C14
 At 1.5 times of:
  {H18A,H18B,H18C} of C18, {H3A,H3B,H3C} of C3, {H10A,H10B,H10C} of C10
2.a Secondary CH2 refined with riding coordinates:
 C11(H11A,H11B)
2.b Aromatic/amide H refined with riding coordinates:
 C6(H6), C7(H7), C8(H8), C9(H9), C13(H13), C14(H14), C15(H15), C16(H16)
2.c Idealised Me refined as rotating group:
 C3(H3A,H3B,H3C), C10(H10A,H10B,H10C), C18(H18A,H18B,H18C)
;

loop_
_space_group_symop_operation_xyz
'x, y, z'
'x+1/2, -y+1/2, -z'
'-x, y+1/2, -z+1/2'
'-x+1/2, -y, z+1/2'
'-x, -y, -z'
'-x-1/2, y-1/2, z'
'x, -y-1/2, z-1/2'
'x-1/2, y, -z-1/2'

loop_
_atom_site_label
_atom_site_type_symbol
_atom_site_fract_x
_atom_site_fract_y
_atom_site_fract_z
_atom_site_U_iso_or_equiv
_atom_site_adp_type
_atom_site_occupancy
_atom_site_site_symmetry_order
_atom_site_calc_flag
_atom_site_refinement_flags_posn
_atom_site_refinement_flags_adp
Cu1 Cu 0.03247(2) 1.00419(2) 0.41023(2) 0.01885(4) Uani 1 1 d . .
Br1 Br 0.12126(2) 0.94022(2) 0.53687(2) 0.01643(4) Uani 1 1 d . .
S1 S 0.00420(2) 0.87725(2) 0.35145(2) 0.01338(6) Uani 1 1 d . .
S2 S -0.11237(2) 0.72803(2) 0.40658(2) 0.01615(6) Uani 1 1 d . .
N1 N 0.12277(9) 1.08167(7) 0.35877(7) 0.0196(2) Uani 1 1 d . .
C2 C 0.18392(10) 1.11614(9) 0.32583(9) 0.0200(3) Uani 1 1 d . .
C3 C 0.26292(11) 1.15764(10) 0.28256(10) 0.0262(3) Uani 1 1 d . .
H3A H 0.2361 1.2035 0.2507 0.039 Uiso 1 1 calc R U
H3B H 0.2953 1.1187 0.2456 0.039 Uiso 1 1 calc R U
H3C H 0.3106 1.1787 0.3222 0.039 Uiso 1 1 calc R U
C4 C -0.07434(9) 0.87290(8) 0.26401(7) 0.0140(2) Uani 1 1 d . .
C5 C -0.05050(10) 0.82031(8) 0.19916(8) 0.0175(3) Uani 1 1 d . .
C6 C -0.11684(12) 0.81576(9) 0.13414(9) 0.0231(3) Uani 1 1 d . .
H6 H -0.1017 0.7818 0.0885 0.028 Uiso 1 1 calc R U
C7 C -0.20375(12) 0.85927(9) 0.13425(10) 0.0265(3) Uani 1 1 d . .
H7 H -0.2480 0.8540 0.0897 0.032 Uiso 1 1 calc R U
C8 C -0.22630(11) 0.91060(9) 0.19946(10) 0.0260(3) Uani 1 1 d . .
H8 H -0.2862 0.9403 0.1999 0.031 Uiso 1 1 calc R U
C9 C -0.16093(11) 0.91834(8) 0.26395(9) 0.0204(3) Uani 1 1 d . .
H9 H -0.1751 0.9546 0.3080 0.025 Uiso 1 1 calc R U
C10 C 0.04068(11) 0.76848(10) 0.19906(9) 0.0268(3) Uani 1 1 d . .
H10A H 0.0984 0.8043 0.2006 0.040 Uiso 1 1 calc R U
H10B H 0.0424 0.7348 0.1493 0.040 Uiso 1 1 calc R U
H10C H 0.0407 0.7326 0.2472 0.040 Uiso 1 1 calc R U
C11 C -0.07991(9) 0.83321(8) 0.42612(8) 0.0148(2) Uani 1 1 d . .
H11A H -0.0496 0.8368 0.4811 0.018 Uiso 1 1 calc R U
H11B H -0.1404 0.8667 0.4270 0.018 Uiso 1 1 calc R U
C12 C -0.00358(10) 0.67385(8) 0.43091(8) 0.0157(2) Uani 1 1 d . .
C13 C 0.07582(10) 0.71025(9) 0.46990(9) 0.0219(3) Uani 1 1 d . .
H13 H 0.0744 0.7673 0.4825 0.026 Uiso 1 1 calc R U
C14 C 0.15730(11) 0.66328(11) 0.49044(10) 0.0305(3) Uani 1 1 d . .
H14 H 0.2115 0.6883 0.5171 0.037 Uiso 1 1 calc R U
C15 C 0.15964(12) 0.58018(11) 0.47219(11) 0.0335(4) Uani 1 1 d . .
H15 H 0.2150 0.5479 0.4867 0.040 Uiso 1 1 calc R U
C16 C 0.08055(13) 0.54446(10) 0.43262(10) 0.0290(3) Uani 1 1 d . .
H16 H 0.0828 0.4875 0.4199 0.035 Uiso 1 1 calc R U
C17 C -0.00191(11) 0.58970(9) 0.41107(8) 0.0211(3) Uani 1 1 d . .
C18 C -0.08644(14) 0.54913(9) 0.36776(10) 0.0306(3) Uani 1 1 d . .
H18A H -0.1474 0.5617 0.3968 0.046 Uiso 1 1 calc R U
H18B H -0.0763 0.4894 0.3668 0.046 Uiso 1 1 calc R U
H18C H -0.0905 0.5699 0.3115 0.046 Uiso 1 1 calc R U

loop_
_atom_site_aniso_label
_atom_site_aniso_U_11
_atom_site_aniso_U_22
_atom_site_aniso_U_33
_atom_site_aniso_U_23
_atom_site_aniso_U_13
_atom_site_aniso_U_12
Cu1 0.01585(8) 0.01828(8) 0.02241(8) -0.00322(6) 0.00352(6) -0.00398(6)
Br1 0.01287(6) 0.01866(6) 0.01777(6) -0.00361(5) 0.00040(4) 0.00024(5)
S1 0.01147(13) 0.01544(14) 0.01322(13) -0.00164(11) -0.00020(10) -0.00035(11)
S2 0.01515(14) 0.01390(14) 0.01940(15) 0.00074(11) -0.00355(11) -0.00079(11)
N1 0.0173(5) 0.0185(5) 0.0232(6) -0.0015(4) -0.0003(4) -0.0020(4)
C2 0.0185(6) 0.0181(6) 0.0234(6) -0.0003(5) -0.0017(5) 0.0001(5)
C3 0.0214(7) 0.0267(7) 0.0305(8) 0.0053(6) 0.0032(6) -0.0063(6)
C4 0.0145(6) 0.0132(5) 0.0144(5) 0.0028(4) -0.0023(4) -0.0019(4)
C5 0.0199(6) 0.0179(6) 0.0146(6) 0.0016(5) -0.0012(5) -0.0018(5)
C6 0.0323(8) 0.0219(7) 0.0152(6) 0.0024(5) -0.0059(5) -0.0067(6)
C7 0.0279(8) 0.0244(7) 0.0274(7) 0.0097(6) -0.0150(6) -0.0082(6)
C8 0.0196(7) 0.0196(7) 0.0387(8) 0.0081(6) -0.0114(6) -0.0002(5)
C9 0.0189(6) 0.0154(6) 0.0270(7) 0.0018(5) -0.0031(5) 0.0016(5)
C10 0.0265(8) 0.0344(8) 0.0195(7) -0.0087(6) 0.0004(6) 0.0082(6)
C11 0.0142(6) 0.0144(6) 0.0158(6) -0.0005(5) 0.0022(4) 0.0006(4)
C12 0.0163(6) 0.0168(6) 0.0140(5) 0.0027(5) 0.0023(5) 0.0036(5)
C13 0.0180(6) 0.0237(7) 0.0241(7) 0.0025(5) -0.0014(5) 0.0032(5)
C14 0.0175(7) 0.0409(9) 0.0333(8) 0.0119(7) -0.0025(6) 0.0046(6)
C15 0.0242(8) 0.0381(9) 0.0381(9) 0.0188(7) 0.0102(7) 0.0158(7)
C16 0.0357(9) 0.0212(7) 0.0300(8) 0.0084(6) 0.0142(7) 0.0104(6)
C17 0.0291(7) 0.0175(6) 0.0166(6) 0.0030(5) 0.0066(5) 0.0028(5)
C18 0.0480(10) 0.0166(7) 0.0272(8) -0.0019(6) -0.0029(7) -0.0031(6)

loop_
_atom_type_symbol
_atom_type_description
_atom_type_scat_dispersion_real
_atom_type_scat_dispersion_imag
_atom_type_scat_source
C C 0.0033 0.0016 'International Tables Vol C Tables 4.2.6.8 and 6.1.1.4'
H H 0.0000 0.0000 'International Tables Vol C Tables 4.2.6.8 and 6.1.1.4'
S S 0.1246 0.1234 'International Tables Vol C Tables 4.2.6.8 and 6.1.1.4'
Cu Cu 0.3201 1.2651 'International Tables Vol C Tables 4.2.6.8 and 6.1.1.4'
Br Br -0.2901 2.4595 'International Tables Vol C Tables 4.2.6.8 and 6.1.1.4'
N N 0.0061 0.0033 'International Tables Vol C Tables 4.2.6.8 and 6.1.1.4'

loop_
_geom_angle_atom_site_label_1
_geom_angle_atom_site_label_2
_geom_angle_atom_site_label_3
_geom_angle
_geom_angle_site_symmetry_1
_geom_angle_site_symmetry_3
Br1 Cu1 Br1 105.429(7) 5_576 .
S1 Cu1 Br1 109.508(11) . 5_576
S1 Cu1 Br1 92.935(10) . .
N1 Cu1 Br1 107.71(4) . .
N1 Cu1 Br1 117.15(4) . 5_576
N1 Cu1 S1 120.20(4) . .
Cu1 Br1 Cu1 74.572(7) 5_576 .
C4 S1 Cu1 117.91(4) . .
C4 S1 C11 98.10(6) . .
C11 S1 Cu1 100.26(4) . .
C12 S2 C11 103.09(6) . .
C2 N1 Cu1 169.20(12) . .
N1 C2 C3 178.15(16) . .
C2 C3 H3A 109.5 . .
C2 C3 H3B 109.5 . .
C2 C3 H3C 109.5 . .
H3A C3 H3B 109.5 . .
H3A C3 H3C 109.5 . .
H3B C3 H3C 109.5 . .
C5 C4 S1 119.29(10) . .
C9 C4 S1 119.25(10) . .
C9 C4 C5 121.36(12) . .
C4 C5 C10 122.40(12) . .
C6 C5 C4 117.16(13) . .
C6 C5 C10 120.42(13) . .
C5 C6 H6 119.0 . .
C7 C6 C5 121.92(14) . .
C7 C6 H6 119.0 . .
C6 C7 H7 120.0 . .
C6 C7 C8 119.96(13) . .
C8 C7 H7 120.0 . .
C7 C8 H8 120.2 . .
C9 C8 C7 119.66(14) . .
C9 C8 H8 120.2 . .
C4 C9 H9 120.0 . .
C8 C9 C4 119.91(14) . .
C8 C9 H9 120.0 . .
C5 C10 H10A 109.5 . .
C5 C10 H10B 109.5 . .
C5 C10 H10C 109.5 . .
H10A C10 H10B 109.5 . .
H10A C10 H10C 109.5 . .
H10B C10 H10C 109.5 . .
S1 C11 H11A 108.7 . .
S1 C11 H11B 108.7 . .
S2 C11 S1 114.26(7) . .
S2 C11 H11A 108.7 . .
S2 C11 H11B 108.7 . .
H11A C11 H11B 107.6 . .
C13 C12 S2 123.05(10) . .
C13 C12 C17 120.47(13) . .
C17 C12 S2 116.45(11) . .
C12 C13 H13 120.0 . .
C12 C13 C14 120.08(14) . .
C14 C13 H13 120.0 . .
C13 C14 H14 119.9 . .
C15 C14 C13 120.17(16) . .
C15 C14 H14 119.9 . .
C14 C15 H15 120.3 . .
C14 C15 C16 119.43(15) . .
C16 C15 H15 120.3 . .
C15 C16 H16 119.1 . .
C15 C16 C17 121.85(15) . .
C17 C16 H16 119.1 . .
C12 C17 C18 121.46(14) . .
C16 C17 C12 117.99(15) . .
C16 C17 C18 120.55(14) . .
C17 C18 H18A 109.5 . .
C17 C18 H18B 109.5 . .
C17 C18 H18C 109.5 . .
H18A C18 H18B 109.5 . .
H18A C18 H18C 109.5 . .
H18B C18 H18C 109.5 . .

loop_
_geom_bond_atom_site_label_1
_geom_bond_atom_site_label_2
_geom_bond_distance
_geom_bond_site_symmetry_2
Cu1 Br1 2.6135(2) .
Cu1 Br1 2.4436(2) 5_576
Cu1 S1 2.3083(4) .
Cu1 N1 1.9528(12) .
Br1 Cu1 2.4436(2) 5_576
S1 C4 1.7875(13) .
S1 C11 1.8221(13) .
S2 C11 1.7949(13) .
S2 C12 1.7723(13) .
N1 C2 1.1407(18) .
C2 C3 1.456(2) .
C3 H3A 0.9800 .
C3 H3B 0.9800 .
C3 H3C 0.9800 .
C4 C5 1.3995(18) .
C4 C9 1.3943(19) .
C5 C6 1.3980(19) .
C5 C10 1.504(2) .
C6 H6 0.9500 .
C6 C7 1.382(2) .
C7 H7 0.9500 .
C7 C8 1.388(2) .
C8 H8 0.9500 .
C8 C9 1.387(2) .
C9 H9 0.9500 .
C10 H10A 0.9800 .
C10 H10B 0.9800 .
C10 H10C 0.9800 .
C11 H11A 0.9900 .
C11 H11B 0.9900 .
C12 C13 1.390(2) .
C12 C17 1.4060(19) .
C13 H13 0.9500 .
C13 C14 1.391(2) .
C14 H14 0.9500 .
C14 C15 1.384(3) .
C15 H15 0.9500 .
C15 C16 1.386(3) .
C16 H16 0.9500 .
C16 C17 1.390(2) .
C17 C18 1.506(2) .
C18 H18A 0.9800 .
C18 H18B 0.9800 .
C18 H18C 0.9800 .

loop_
_geom_torsion_atom_site_label_1
_geom_torsion_atom_site_label_2
_geom_torsion_atom_site_label_3
_geom_torsion_atom_site_label_4
_geom_torsion
Cu1 S1 C4 C5 140.29(9)
Cu1 S1 C4 C9 -43.41(12)
Cu1 S1 C11 S2 -174.89(6)
S1 C4 C5 C6 176.66(10)
S1 C4 C5 C10 -1.64(18)
S1 C4 C9 C8 -174.92(11)
S2 C12 C13 C14 177.16(12)
S2 C12 C17 C16 -177.16(11)
S2 C12 C17 C18 2.86(18)
C4 S1 C11 S2 64.69(8)
C4 C5 C6 C7 -1.8(2)
C5 C4 C9 C8 1.3(2)
C5 C6 C7 C8 1.3(2)
C6 C7 C8 C9 0.5(2)
C7 C8 C9 C4 -1.8(2)
C9 C4 C5 C6 0.44(19)
C9 C4 C5 C10 -177.86(14)
C10 C5 C6 C7 176.57(14)
C11 S1 C4 C5 -113.51(11)
C11 S1 C4 C9 62.79(12)
C11 S2 C12 C13 10.35(13)
C11 S2 C12 C17 -171.69(10)
C12 S2 C11 S1 71.87(8)
C12 C13 C14 C15 0.0(2)
C13 C12 C17 C16 0.9(2)
C13 C12 C17 C18 -179.12(13)
C13 C14 C15 C16 0.6(2)
C14 C15 C16 C17 -0.5(2)
C15 C16 C17 C12 -0.3(2)
C15 C16 C17 C18 179.72(15)
C17 C12 C13 C14 -0.7(2)
